data_4079106
loop_
_publ_author_name
'Fatah, Abdoul'
'Ghereg, Dumitru'
'Escudi\'e, Jean'
'Saffon, Nathalie'
'Ladeira, Sonia'
'Ranaivonjatovo, Henri'

_publ_section_title
;
 Versatile Reactivity of Stannene Tip2Sn&#x2550;CR2with Unsaturated
 Compounds
;
_journal_issue 17
_journal_name_full Organometallics
_journal_page_first 6148
_journal_paper_doi 10.1021/om3004916
_journal_volume 31
_journal_year 2012
_chemical_formula_sum 'C66 H93 N O2 Sn'
_chemical_formula_weight 1051.10
_chemical_name_systematic
;

 ?

;
_space_group_IT_number 2
_symmetry_cell_setting triclinic
_symmetry_space_group_name_Hall '-P 1'
_symmetry_space_group_name_H-M 'P -1'
_atom_sites_solution_hydrogens geom
_atom_sites_solution_primary direct
_atom_sites_solution_secondary difmap
_audit_creation_method SHELXL-97
_cell_angle_alpha 90.391(2)
_cell_angle_beta 107.263(2)
_cell_angle_gamma 107.259(2)
_cell_formula_units_Z 2
_cell_length_a 13.6754(3)
_cell_length_b 14.4472(4)
_cell_length_c 16.8577(4)
_cell_measurement_reflns_used 3508
_cell_measurement_temperature 193(2)
_cell_measurement_theta_max 23.352
_cell_measurement_theta_min 2.371
_cell_volume 3020.87(14)
_computing_cell_refinement 'Bruker SMART'
_computing_data_collection 'Bruker SMART'
_computing_data_reduction 'Bruker SAINT'
_computing_molecular_graphics 'Bruker SHELXTL'
_computing_publication_material 'Bruker SHELXTL'
_computing_structure_refinement 'SHELXL-97 (Sheldrick, 1997)'
_computing_structure_solution 'SHELXS-97 (Sheldrick, 1990)'
_diffrn_ambient_temperature 193(2)
_diffrn_measured_fraction_theta_full 0.989
_diffrn_measured_fraction_theta_max 0.989
_diffrn_measurement_device_type 'CCD area detector'
_diffrn_measurement_method 'phi and omega scans'
_diffrn_radiation_monochromator graphite
_diffrn_radiation_source 'fine-focus sealed tube'
_diffrn_radiation_type MoK\a
_diffrn_radiation_wavelength 0.71073
_diffrn_reflns_av_R_equivalents 0.1123
_diffrn_reflns_av_sigmaI/netI 0.1388
_diffrn_reflns_limit_h_max 18
_diffrn_reflns_limit_h_min -18
_diffrn_reflns_limit_k_max 19
_diffrn_reflns_limit_k_min -18
_diffrn_reflns_limit_l_max 22
_diffrn_reflns_limit_l_min -21
_diffrn_reflns_number 47871
_diffrn_reflns_theta_full 28.28
_diffrn_reflns_theta_max 28.28
_diffrn_reflns_theta_min 5.11
_exptl_absorpt_coefficient_mu 0.464
_exptl_absorpt_correction_T_max 1.000000
_exptl_absorpt_correction_T_min 0.660985
_exptl_absorpt_correction_type multi-scan
_exptl_absorpt_process_details 'SADABS (Bruker-AXS)'
_exptl_crystal_colour colourless
_exptl_crystal_density_diffrn 1.156
_exptl_crystal_density_method 'not measured'
_exptl_crystal_description plate
_exptl_crystal_F_000 1124
_exptl_crystal_size_max 0.12
_exptl_crystal_size_mid 0.12
_exptl_crystal_size_min 0.04
_refine_diff_density_max 0.694
_refine_diff_density_min -0.522
_refine_diff_density_rms 0.096
_refine_ls_extinction_method none
_refine_ls_goodness_of_fit_ref 0.977
_refine_ls_hydrogen_treatment mixed
_refine_ls_matrix_type full
_refine_ls_number_parameters 724
_refine_ls_number_reflns 14842
_refine_ls_number_restraints 165
_refine_ls_restrained_S_all 0.990
_refine_ls_R_factor_all 0.1153
_refine_ls_R_factor_gt 0.0585
_refine_ls_shift/su_max 0.001
_refine_ls_shift/su_mean 0.000
_refine_ls_structure_factor_coef Fsqd
_refine_ls_weighting_details 'calc w=1/[\s^2^(Fo^2^)+(0.0393P)^2^+0.0000P] where P=(Fo^2^+2Fc^2^)/3'
_refine_ls_weighting_scheme calc
_refine_ls_wR_factor_gt 0.0973
_refine_ls_wR_factor_ref 0.1160
_reflns_number_gt 9264
_reflns_number_total 14842
_reflns_threshold_expression >2sigma(I)
_cod_data_source_file om3004916_si_001.cif
_cod_data_source_block 6
_cod_depositor_comments
;
The following automatic conversions were performed:

'_symmetry_cell_setting' value 'Triclinic' changed to 'triclinic'
according to /home/saulius/struct/CIF-dictionaries/cif_core.dic
dictionary named 'cif_core.dic' version 2.4.2 from 2011-04-26.

Automatic conversion script
Id: cif_fix_values 1891 2012-01-12 08:04:46Z andrius 
;
_cod_original_cell_volume 3020.87(13)
_cod_original_sg_symbol_H-M P-1
_cod_database_code 4079106

loop_
_symmetry_equiv_pos_as_xyz
'x, y, z'
'-x, -y, -z'

loop_
_atom_site_label
_atom_site_type_symbol
_atom_site_fract_x
_atom_site_fract_y
_atom_site_fract_z
_atom_site_U_iso_or_equiv
_atom_site_adp_type
_atom_site_occupancy
_atom_site_symmetry_multiplicity
_atom_site_calc_flag
_atom_site_refinement_flags
_atom_site_disorder_assembly
_atom_site_disorder_group
Sn1 Sn 0.75321(2) 0.865719(17) 0.293632(16) 0.02335(8) Uani 1 1 d . . .
N1 N 0.8825(2) 1.0486(2) 0.39930(19) 0.0285(7) Uani 1 1 d . . .
H1 H 0.907(3) 1.075(3) 0.450(2) 0.034 Uiso 1 1 d . . .
O1 O 1.0456(2) 1.0048(2) 0.35047(19) 0.0490(8) Uani 1 1 d . . .
O2 O 1.01576(19) 0.86596(17) 0.41027(16) 0.0320(6) Uani 1 1 d . . .
C1 C 0.7296(3) 1.0125(2) 0.2684(2) 0.0241(8) Uani 1 1 d . . .
C2 C 0.7832(3) 1.0710(2) 0.2109(2) 0.0238(8) Uani 1 1 d . . .
C3 C 0.8918(3) 1.1172(2) 0.2206(2) 0.0264(8) Uani 1 1 d . . .
H3 H 0.9455 1.1092 0.2685 0.032 Uiso 1 1 calc R . .
C4 C 0.9226(3) 1.1752(2) 0.1605(2) 0.0294(8) Uani 1 1 d . A .
C5 C 0.8420(3) 1.1799(3) 0.0884(2) 0.0359(9) Uani 1 1 d . . .
H5 H 0.8621 1.2163 0.0459 0.043 Uiso 1 1 calc R . .
C6 C 0.7341(3) 1.1335(3) 0.0768(2) 0.0341(9) Uani 1 1 d . . .
H6 H 0.6810 1.1372 0.0267 0.041 Uiso 1 1 calc R . .
C7 C 0.7040(3) 1.0815(2) 0.1391(2) 0.0273(8) Uani 1 1 d . . .
C8 C 0.5975(3) 1.0383(2) 0.1493(2) 0.0264(8) Uani 1 1 d . . .
C9 C 0.4957(3) 1.0378(3) 0.1007(2) 0.0330(9) Uani 1 1 d . . .
H9 H 0.4853 1.0620 0.0476 0.040 Uiso 1 1 calc R . .
C10 C 0.4097(3) 1.0015(3) 0.1310(2) 0.0356(10) Uani 1 1 d . . .
H10 H 0.3401 1.0012 0.0975 0.043 Uiso 1 1 calc R . .
C11 C 0.4211(3) 0.9653(3) 0.2089(2) 0.0308(9) Uani 1 1 d . . .
C12 C 0.5232(3) 0.9648(2) 0.2560(2) 0.0277(8) Uani 1 1 d . . .
H12 H 0.5333 0.9401 0.3089 0.033 Uiso 1 1 calc R . .
C13 C 0.6112(3) 1.0001(2) 0.2266(2) 0.0250(8) Uani 1 1 d . . .
C14 C 1.0409(3) 1.2354(3) 0.1756(3) 0.0382(10) Uani 1 1 d D . .
C15 C 1.1158(6) 1.2224(8) 0.2542(5) 0.057(3) Uani 0.561(8) 1 d PD A 1
H15A H 1.1898 1.2591 0.2570 0.085 Uiso 0.561(8) 1 calc PR A 1
H15B H 1.1088 1.1531 0.2567 0.085 Uiso 0.561(8) 1 calc PR A 1
H15C H 1.0987 1.2464 0.3014 0.085 Uiso 0.561(8) 1 calc PR A 1
C16 C 1.0751(6) 1.2105(7) 0.0991(5) 0.055(3) Uani 0.561(8) 1 d PD A 1
H16A H 1.1505 1.2485 0.1077 0.082 Uiso 0.561(8) 1 calc PR A 1
H16B H 1.0291 1.2267 0.0480 0.082 Uiso 0.561(8) 1 calc PR A 1
H16C H 1.0670 1.1408 0.0939 0.082 Uiso 0.561(8) 1 calc PR A 1
C17 C 1.0433(6) 1.3438(5) 0.1731(6) 0.054(3) Uani 0.561(8) 1 d PD A 1
H17A H 1.0160 1.3615 0.2167 0.081 Uiso 0.561(8) 1 calc PR A 1
H17B H 0.9979 1.3523 0.1183 0.081 Uiso 0.561(8) 1 calc PR A 1
H17C H 1.1176 1.3858 0.1828 0.081 Uiso 0.561(8) 1 calc PR A 1
C15' C 1.1138(8) 1.1675(7) 0.1968(10) 0.065(4) Uani 0.439(8) 1 d PD A 2
H15D H 1.1898 1.2072 0.2117 0.098 Uiso 0.439(8) 1 calc PR A 2
H15E H 1.0959 1.1211 0.1481 0.098 Uiso 0.439(8) 1 calc PR A 2
H15F H 1.1014 1.1318 0.2440 0.098 Uiso 0.439(8) 1 calc PR A 2
C16' C 1.0650(9) 1.2941(10) 0.1094(7) 0.070(5) Uani 0.439(8) 1 d PD A 2
H16D H 1.0751 1.3625 0.1253 0.106 Uiso 0.439(8) 1 calc PR A 2
H16E H 1.0050 1.2707 0.0573 0.106 Uiso 0.439(8) 1 calc PR A 2
H16F H 1.1311 1.2884 0.1011 0.106 Uiso 0.439(8) 1 calc PR A 2
C17' C 1.0766(9) 1.3055(8) 0.2588(8) 0.072(5) Uani 0.439(8) 1 d PD A 2
H17D H 1.0717 1.2665 0.3056 0.108 Uiso 0.439(8) 1 calc PR A 2
H17E H 1.0292 1.3460 0.2526 0.108 Uiso 0.439(8) 1 calc PR A 2
H17F H 1.1512 1.3474 0.2697 0.108 Uiso 0.439(8) 1 calc PR A 2
C18 C 0.3224(3) 0.9287(3) 0.2397(3) 0.0365(10) Uani 1 1 d . . .
C19 C 0.3516(3) 0.8924(3) 0.3258(3) 0.0505(12) Uani 1 1 d . . .
H19A H 0.2868 0.8693 0.3431 0.076 Uiso 1 1 calc R . .
H19B H 0.4055 0.9457 0.3662 0.076 Uiso 1 1 calc R . .
H19C H 0.3811 0.8387 0.3232 0.076 Uiso 1 1 calc R . .
C20 C 0.2356(3) 0.8444(3) 0.1779(3) 0.0627(14) Uani 1 1 d . . .
H20A H 0.2149 0.8670 0.1225 0.094 Uiso 1 1 calc R . .
H20B H 0.1723 0.8221 0.1971 0.094 Uiso 1 1 calc R . .
H20C H 0.2644 0.7904 0.1747 0.094 Uiso 1 1 calc R . .
C21 C 0.2763(4) 1.0131(3) 0.2449(3) 0.0548(12) Uani 1 1 d . . .
H21A H 0.2542 1.0350 0.1894 0.082 Uiso 1 1 calc R . .
H21B H 0.3316 1.0673 0.2837 0.082 Uiso 1 1 calc R . .
H21C H 0.2137 0.9905 0.2649 0.082 Uiso 1 1 calc R . .
C22 C 0.8107(3) 0.7665(2) 0.2355(2) 0.0272(8) Uani 1 1 d . . .
C23 C 0.8219(3) 0.6833(2) 0.2747(2) 0.0280(8) Uani 1 1 d . . .
C24 C 0.8505(3) 0.6149(3) 0.2339(2) 0.0366(10) Uani 1 1 d . . .
H24 H 0.8580 0.5582 0.2600 0.044 Uiso 1 1 calc R . .
C25 C 0.8679(3) 0.6265(3) 0.1577(3) 0.0406(10) Uani 1 1 d . . .
C26 C 0.8588(3) 0.7104(3) 0.1214(3) 0.0421(11) Uani 1 1 d . . .
H26 H 0.8716 0.7201 0.0692 0.050 Uiso 1 1 calc R . .
C27 C 0.8311(3) 0.7815(3) 0.1590(2) 0.0330(9) Uani 1 1 d . . .
C28 C 0.8012(3) 0.6598(3) 0.3579(2) 0.0335(9) Uani 1 1 d . . .
H28 H 0.7927 0.7191 0.3823 0.040 Uiso 1 1 calc R . .
C29 C 0.6963(3) 0.5765(3) 0.3452(3) 0.0434(11) Uani 1 1 d . . .
H29A H 0.6363 0.5933 0.3065 0.065 Uiso 1 1 calc R . .
H29B H 0.6831 0.5660 0.3990 0.065 Uiso 1 1 calc R . .
H29C H 0.7023 0.5168 0.3220 0.065 Uiso 1 1 calc R . .
C30 C 0.8939(3) 0.6360(3) 0.4219(3) 0.0470(11) Uani 1 1 d . . .
H30A H 0.9033 0.5770 0.4006 0.071 Uiso 1 1 calc R . .
H30B H 0.8773 0.6252 0.4745 0.071 Uiso 1 1 calc R . .
H30C H 0.9605 0.6905 0.4318 0.071 Uiso 1 1 calc R . .
C31 C 0.8973(4) 0.5496(3) 0.1150(3) 0.0501(12) Uani 1 1 d . . .
H31 H 0.8973 0.4947 0.1508 0.060 Uiso 1 1 calc R . .
C32 C 0.8128(4) 0.5086(4) 0.0297(3) 0.0803(18) Uani 1 1 d . . .
H32A H 0.8112 0.5611 -0.0067 0.121 Uiso 1 1 calc R . .
H32B H 0.7418 0.4809 0.0370 0.121 Uiso 1 1 calc R . .
H32C H 0.8315 0.4577 0.0044 0.121 Uiso 1 1 calc R . .
C33 C 1.0091(4) 0.5898(4) 0.1066(3) 0.0696(16) Uani 1 1 d . . .
H33A H 1.0256 0.5388 0.0794 0.104 Uiso 1 1 calc R . .
H33B H 1.0622 0.6116 0.1622 0.104 Uiso 1 1 calc R . .
H33C H 1.0119 0.6450 0.0730 0.104 Uiso 1 1 calc R . .
C34 C 0.8245(4) 0.8717(3) 0.1151(3) 0.0452(11) Uani 1 1 d . . .
H34 H 0.8036 0.9134 0.1506 0.054 Uiso 1 1 calc R . .
C35 C 0.7381(4) 0.8485(4) 0.0294(3) 0.0703(15) Uani 1 1 d . . .
H35A H 0.7567 0.8087 -0.0076 0.105 Uiso 1 1 calc R . .
H35B H 0.7341 0.9093 0.0054 0.105 Uiso 1 1 calc R . .
H35C H 0.6681 0.8125 0.0355 0.105 Uiso 1 1 calc R . .
C36 C 0.9341(4) 0.9311(3) 0.1085(3) 0.0647(15) Uani 1 1 d . . .
H36A H 0.9875 0.9468 0.1643 0.097 Uiso 1 1 calc R . .
H36B H 0.9287 0.9915 0.0842 0.097 Uiso 1 1 calc R . .
H36C H 0.9563 0.8930 0.0728 0.097 Uiso 1 1 calc R . .
C37 C 0.6052(3) 0.7756(2) 0.3134(2) 0.0265(8) Uani 1 1 d . . .
C38 C 0.5244(3) 0.7181(2) 0.2414(2) 0.0294(8) Uani 1 1 d . . .
C39 C 0.4326(3) 0.6512(3) 0.2519(3) 0.0397(10) Uani 1 1 d . . .
H39 H 0.3785 0.6134 0.2037 0.048 Uiso 1 1 calc R . .
C40 C 0.4166(3) 0.6374(3) 0.3289(3) 0.0421(11) Uani 1 1 d . . .
C41 C 0.4950(3) 0.6963(3) 0.3981(3) 0.0389(10) Uani 1 1 d . . .
H41 H 0.4849 0.6893 0.4514 0.047 Uiso 1 1 calc R . .
C42 C 0.5882(3) 0.7656(2) 0.3918(2) 0.0303(9) Uani 1 1 d . . .
C43 C 0.5340(3) 0.7252(3) 0.1541(2) 0.0328(9) Uani 1 1 d . . .
H43 H 0.6022 0.7783 0.1583 0.039 Uiso 1 1 calc R . .
C44 C 0.4413(3) 0.7526(3) 0.0937(2) 0.0439(11) Uani 1 1 d . . .
H44A H 0.3732 0.7013 0.0875 0.066 Uiso 1 1 calc R . .
H44B H 0.4530 0.7598 0.0392 0.066 Uiso 1 1 calc R . .
H44C H 0.4383 0.8143 0.1158 0.066 Uiso 1 1 calc R . .
C45 C 0.5426(4) 0.6307(3) 0.1178(3) 0.0476(11) Uani 1 1 d . . .
H45A H 0.6055 0.6161 0.1545 0.071 Uiso 1 1 calc R . .
H45B H 0.5505 0.6392 0.0622 0.071 Uiso 1 1 calc R . .
H45C H 0.4772 0.5767 0.1136 0.071 Uiso 1 1 calc R . .
C46 C 0.3156(4) 0.5631(3) 0.3373(3) 0.0606(14) Uani 1 1 d . . .
H46 H 0.2840 0.5150 0.2864 0.073 Uiso 1 1 calc R . .
C47 C 0.2317(4) 0.6128(4) 0.3394(4) 0.0845(19) Uani 1 1 d . . .
H47A H 0.1668 0.5641 0.3441 0.127 Uiso 1 1 calc R . .
H47B H 0.2130 0.6438 0.2879 0.127 Uiso 1 1 calc R . .
H47C H 0.2615 0.6624 0.3875 0.127 Uiso 1 1 calc R . .
C48 C 0.3363(4) 0.5065(4) 0.4128(4) 0.0877(19) Uani 1 1 d . . .
H48A H 0.3654 0.5515 0.4639 0.132 Uiso 1 1 calc R . .
H48B H 0.3883 0.4731 0.4103 0.132 Uiso 1 1 calc R . .
H48C H 0.2685 0.4583 0.4127 0.132 Uiso 1 1 calc R . .
C49 C 0.6669(3) 0.8272(3) 0.4712(2) 0.0317(9) Uani 1 1 d . . .
H49 H 0.7256 0.8748 0.4548 0.038 Uiso 1 1 calc R . .
C50 C 0.6153(3) 0.8870(3) 0.5114(3) 0.0486(12) Uani 1 1 d . . .
H50A H 0.5835 0.9261 0.4704 0.073 Uiso 1 1 calc R . .
H50B H 0.6704 0.9302 0.5592 0.073 Uiso 1 1 calc R . .
H50C H 0.5589 0.8429 0.5304 0.073 Uiso 1 1 calc R . .
C51 C 0.7202(4) 0.7689(3) 0.5350(3) 0.0562(13) Uani 1 1 d . . .
H51A H 0.7727 0.8131 0.5833 0.084 Uiso 1 1 calc R . .
H51B H 0.7571 0.7343 0.5097 0.084 Uiso 1 1 calc R . .
H51C H 0.6652 0.7216 0.5531 0.084 Uiso 1 1 calc R . .
C52 C 0.7724(3) 1.0540(2) 0.3631(2) 0.0242(8) Uani 1 1 d . . .
H52 H 0.7255 1.0106 0.3923 0.029 Uiso 1 1 calc R . .
C53 C 0.7726(3) 1.1574(2) 0.3799(2) 0.0288(8) Uani 1 1 d . . .
C54 C 0.6874(3) 1.1722(3) 0.4016(3) 0.0451(11) Uani 1 1 d . . .
H54 H 0.6278 1.1177 0.4015 0.054 Uiso 1 1 calc R . .
C55 C 0.6881(4) 1.2651(3) 0.4233(3) 0.0597(14) Uani 1 1 d . . .
H55 H 0.6291 1.2739 0.4377 0.072 Uiso 1 1 calc R . .
C56 C 0.7735(4) 1.3441(3) 0.4240(3) 0.0558(13) Uani 1 1 d . . .
H56 H 0.7748 1.4076 0.4406 0.067 Uiso 1 1 calc R . .
C57 C 0.8576(4) 1.3316(3) 0.4007(3) 0.0484(12) Uani 1 1 d . . .
H57 H 0.9158 1.3867 0.3991 0.058 Uiso 1 1 calc R . .
C58 C 0.8570(3) 1.2382(3) 0.3794(2) 0.0389(10) Uani 1 1 d . . .
H58 H 0.9158 1.2300 0.3643 0.047 Uiso 1 1 calc R . .
C59 C 0.8923(3) 0.9506(2) 0.4018(2) 0.0264(8) Uani 1 1 d . . .
H59 H 0.8880 0.9239 0.4557 0.032 Uiso 1 1 calc R . .
C60 C 0.9916(3) 0.9472(3) 0.3839(2) 0.0284(8) Uani 1 1 d . . .
C61 C 1.1036(3) 0.8487(3) 0.3880(3) 0.0462(11) Uani 1 1 d . . .
H61A H 1.0808 0.8300 0.3278 0.069 Uiso 1 1 calc R . .
H61B H 1.1239 0.7960 0.4182 0.069 Uiso 1 1 calc R . .
H61C H 1.1656 0.9082 0.4030 0.069 Uiso 1 1 calc R . .
C62 C 0.6799(16) 0.341(2) 0.1588(17) 0.114(6) Uani 0.483(8) 1 d PDU B 1
H62A H 0.6536 0.3332 0.0977 0.171 Uiso 0.483(8) 1 calc PR B 1
H62B H 0.7362 0.3094 0.1782 0.171 Uiso 0.483(8) 1 calc PR B 1
H62C H 0.7096 0.4100 0.1793 0.171 Uiso 0.483(8) 1 calc PR B 1
C63 C 0.5884(15) 0.2933(14) 0.1917(12) 0.137(4) Uani 0.483(8) 1 d PDU B 1
H63A H 0.5597 0.2226 0.1731 0.164 Uiso 0.483(8) 1 calc PR B 1
H63B H 0.6139 0.3019 0.2535 0.164 Uiso 0.483(8) 1 calc PR B 1
C64 C 0.5020(14) 0.3394(15) 0.1596(12) 0.147(4) Uani 0.483(8) 1 d PDU B 1
H64A H 0.4643 0.3227 0.0989 0.176 Uiso 0.483(8) 1 calc PR B 1
H64B H 0.5275 0.4109 0.1740 0.176 Uiso 0.483(8) 1 calc PR B 1
C65 C 0.4342(18) 0.2823(14) 0.2152(15) 0.155(4) Uani 0.483(8) 1 d PDU B 1
H65A H 0.4776 0.2600 0.2649 0.186 Uiso 0.483(8) 1 calc PR B 1
H65B H 0.3697 0.2282 0.1834 0.186 Uiso 0.483(8) 1 calc PR B 1
C66 C 0.4081(18) 0.3783(15) 0.2351(18) 0.169(6) Uani 0.483(8) 1 d PDU B 1
H66A H 0.4754 0.4326 0.2553 0.254 Uiso 0.483(8) 1 calc PR B 1
H66B H 0.3721 0.3680 0.2781 0.254 Uiso 0.483(8) 1 calc PR B 1
H66C H 0.3608 0.3935 0.1843 0.254 Uiso 0.483(8) 1 calc PR B 1
C62' C 0.6788(15) 0.3197(18) 0.1838(14) 0.103(5) Uani 0.517(8) 1 d PDU B 2
H62D H 0.6987 0.3237 0.2449 0.154 Uiso 0.517(8) 1 calc PR B 2
H62E H 0.7349 0.3679 0.1675 0.154 Uiso 0.517(8) 1 calc PR B 2
H62F H 0.6715 0.2542 0.1617 0.154 Uiso 0.517(8) 1 calc PR B 2
C63' C 0.5707(14) 0.3405(16) 0.1482(11) 0.147(4) Uani 0.517(8) 1 d PDU B 2
H63C H 0.5812 0.4097 0.1381 0.176 Uiso 0.517(8) 1 calc PR B 2
H63D H 0.5242 0.2980 0.0962 0.176 Uiso 0.517(8) 1 calc PR B 2
C64' C 0.5283(14) 0.3156(16) 0.2184(11) 0.152(4) Uani 0.517(8) 1 d PDU B 2
H64C H 0.5752 0.3596 0.2695 0.182 Uiso 0.517(8) 1 calc PR B 2
H64D H 0.5227 0.2475 0.2299 0.182 Uiso 0.517(8) 1 calc PR B 2
C65' C 0.4142(14) 0.3296(19) 0.1887(11) 0.161(4) Uani 0.517(8) 1 d PDU B 2
H65C H 0.3552 0.2719 0.1560 0.193 Uiso 0.517(8) 1 calc PR B 2
H65D H 0.4117 0.3901 0.1621 0.193 Uiso 0.517(8) 1 calc PR B 2
C66' C 0.4309(14) 0.3380(15) 0.2885(10) 0.139(5) Uani 0.517(8) 1 d PDU B 2
H66D H 0.3929 0.2752 0.3036 0.209 Uiso 0.517(8) 1 calc PR B 2
H66E H 0.4019 0.3881 0.3024 0.209 Uiso 0.517(8) 1 calc PR B 2
H66F H 0.5079 0.3558 0.3195 0.209 Uiso 0.517(8) 1 calc PR B 2

loop_
_atom_site_aniso_label
_atom_site_aniso_U_11
_atom_site_aniso_U_22
_atom_site_aniso_U_33
_atom_site_aniso_U_23
_atom_site_aniso_U_13
_atom_site_aniso_U_12
Sn1 0.02649(14) 0.02405(12) 0.01956(13) 0.00236(9) 0.00585(10) 0.00934(9)
N1 0.0290(17) 0.0304(16) 0.0225(16) -0.0022(13) -0.0024(14) 0.0145(14)
O1 0.0380(17) 0.0532(18) 0.066(2) 0.0273(16) 0.0265(16) 0.0190(14)
O2 0.0306(14) 0.0351(14) 0.0382(16) 0.0088(12) 0.0140(13) 0.0183(12)
C1 0.0257(19) 0.0245(17) 0.0218(18) 0.0018(14) 0.0057(16) 0.0091(15)
C2 0.0281(19) 0.0216(17) 0.0229(19) 0.0018(14) 0.0082(16) 0.0093(15)
C3 0.029(2) 0.0251(18) 0.0237(19) 0.0031(15) 0.0050(16) 0.0093(15)
C4 0.031(2) 0.0301(19) 0.028(2) 0.0051(16) 0.0118(18) 0.0077(16)
C5 0.044(2) 0.037(2) 0.029(2) 0.0113(17) 0.017(2) 0.0113(19)
C6 0.035(2) 0.041(2) 0.024(2) 0.0090(17) 0.0042(18) 0.0141(18)
C7 0.032(2) 0.0277(18) 0.0233(19) 0.0016(15) 0.0078(17) 0.0113(16)
C8 0.029(2) 0.0278(18) 0.0217(19) 0.0025(15) 0.0041(16) 0.0121(16)
C9 0.037(2) 0.041(2) 0.022(2) 0.0081(17) 0.0042(18) 0.0189(18)
C10 0.026(2) 0.042(2) 0.034(2) -0.0009(19) -0.0004(18) 0.0155(18)
C11 0.030(2) 0.033(2) 0.030(2) 0.0005(17) 0.0066(18) 0.0145(17)
C12 0.030(2) 0.0284(18) 0.0242(19) -0.0003(15) 0.0052(17) 0.0110(16)
C13 0.0264(19) 0.0236(17) 0.0254(19) 0.0004(15) 0.0051(16) 0.0117(15)
C14 0.039(2) 0.035(2) 0.040(2) 0.0076(18) 0.017(2) 0.0050(18)
C15 0.030(4) 0.084(8) 0.047(6) 0.026(5) 0.008(4) 0.007(5)
C16 0.040(5) 0.057(6) 0.065(6) -0.001(5) 0.032(4) -0.002(4)
C17 0.043(5) 0.044(5) 0.064(7) 0.012(4) 0.013(5) -0.001(4)
C15' 0.035(6) 0.048(7) 0.116(13) 0.017(7) 0.034(7) 0.006(5)
C16' 0.051(7) 0.088(11) 0.049(8) 0.040(7) 0.010(6) -0.008(7)
C17' 0.041(7) 0.058(8) 0.089(10) -0.023(7) 0.022(7) -0.026(6)
C18 0.028(2) 0.041(2) 0.044(3) 0.0032(19) 0.0149(19) 0.0133(18)
C19 0.040(3) 0.067(3) 0.061(3) 0.021(2) 0.031(2) 0.025(2)
C20 0.039(3) 0.070(3) 0.072(4) -0.007(3) 0.023(3) 0.000(2)
C21 0.054(3) 0.065(3) 0.063(3) 0.014(3) 0.028(3) 0.034(2)
C22 0.027(2) 0.0291(19) 0.0246(19) 0.0006(15) 0.0055(16) 0.0105(16)
C23 0.033(2) 0.0281(19) 0.0216(19) 0.0033(15) 0.0034(17) 0.0132(16)
C24 0.052(3) 0.0251(19) 0.037(2) 0.0067(17) 0.014(2) 0.0190(18)
C25 0.050(3) 0.033(2) 0.043(3) -0.0016(19) 0.019(2) 0.0154(19)
C26 0.061(3) 0.041(2) 0.035(2) 0.0044(19) 0.023(2) 0.023(2)
C27 0.044(2) 0.031(2) 0.030(2) 0.0076(17) 0.0147(19) 0.0171(18)
C28 0.050(3) 0.0278(19) 0.028(2) 0.0084(16) 0.013(2) 0.0191(18)
C29 0.050(3) 0.036(2) 0.044(3) 0.0104(19) 0.014(2) 0.014(2)
C30 0.054(3) 0.038(2) 0.040(3) 0.0123(19) 0.004(2) 0.011(2)
C31 0.073(3) 0.042(2) 0.054(3) 0.007(2) 0.037(3) 0.027(2)
C32 0.094(4) 0.068(3) 0.078(4) -0.030(3) 0.027(3) 0.026(3)
C33 0.079(4) 0.071(3) 0.081(4) 0.000(3) 0.039(3) 0.042(3)
C34 0.078(3) 0.044(2) 0.035(2) 0.0145(19) 0.034(2) 0.034(2)
C35 0.096(4) 0.086(4) 0.051(3) 0.032(3) 0.024(3) 0.058(3)
C36 0.101(4) 0.042(3) 0.068(4) 0.015(2) 0.050(3) 0.025(3)
C37 0.029(2) 0.0226(17) 0.029(2) 0.0039(15) 0.0083(17) 0.0111(15)
C38 0.029(2) 0.0286(19) 0.028(2) 0.0017(16) 0.0050(17) 0.0086(16)
C39 0.036(2) 0.037(2) 0.036(2) -0.0033(18) 0.006(2) 0.0031(18)
C40 0.041(2) 0.033(2) 0.048(3) 0.0038(19) 0.017(2) 0.0026(18)
C41 0.044(2) 0.039(2) 0.034(2) 0.0050(18) 0.018(2) 0.0078(19)
C42 0.033(2) 0.0285(19) 0.030(2) 0.0035(16) 0.0105(18) 0.0094(16)
C43 0.029(2) 0.038(2) 0.026(2) 0.0002(17) 0.0022(17) 0.0093(17)
C44 0.045(3) 0.051(3) 0.031(2) -0.001(2) 0.004(2) 0.017(2)
C45 0.055(3) 0.048(3) 0.038(3) -0.005(2) 0.007(2) 0.021(2)
C46 0.052(3) 0.052(3) 0.061(3) -0.003(3) 0.024(3) -0.015(2)
C47 0.038(3) 0.103(4) 0.098(5) 0.033(4) 0.023(3) -0.002(3)
C48 0.068(4) 0.062(3) 0.129(6) 0.046(4) 0.043(4) 0.003(3)
C49 0.037(2) 0.033(2) 0.023(2) 0.0025(16) 0.0120(18) 0.0055(17)
C50 0.057(3) 0.047(3) 0.038(2) -0.005(2) 0.020(2) 0.006(2)
C51 0.070(3) 0.062(3) 0.033(3) 0.008(2) 0.007(2) 0.025(3)
C52 0.0266(19) 0.0249(17) 0.0199(18) 0.0045(14) 0.0048(16) 0.0086(15)
C53 0.032(2) 0.0295(19) 0.025(2) -0.0006(16) 0.0026(17) 0.0155(16)
C54 0.045(3) 0.036(2) 0.057(3) -0.002(2) 0.017(2) 0.017(2)
C55 0.061(3) 0.050(3) 0.083(4) -0.003(3) 0.028(3) 0.033(3)
C56 0.072(3) 0.036(2) 0.063(3) -0.001(2) 0.015(3) 0.029(2)
C57 0.059(3) 0.030(2) 0.051(3) 0.003(2) 0.015(2) 0.007(2)
C58 0.045(2) 0.028(2) 0.043(2) 0.0022(18) 0.013(2) 0.0120(18)
C59 0.029(2) 0.0277(18) 0.0202(18) 0.0005(15) 0.0047(16) 0.0089(15)
C60 0.028(2) 0.0302(19) 0.0215(19) 0.0019(16) -0.0002(17) 0.0096(16)
C61 0.043(3) 0.055(3) 0.057(3) 0.010(2) 0.026(2) 0.029(2)
C62 0.154(8) 0.111(11) 0.093(12) 0.008(9) 0.073(8) 0.032(8)
C63 0.151(7) 0.151(8) 0.126(9) 0.029(7) 0.079(7) 0.038(7)
C64 0.147(7) 0.172(8) 0.138(9) 0.031(7) 0.081(7) 0.036(6)
C65 0.144(7) 0.169(9) 0.157(9) 0.031(7) 0.077(7) 0.027(7)
C66 0.133(10) 0.179(12) 0.198(13) -0.015(11) 0.090(10) 0.016(9)
C62' 0.165(8) 0.084(9) 0.081(11) 0.014(8) 0.066(8) 0.043(8)
C63' 0.152(7) 0.167(8) 0.132(9) 0.026(7) 0.069(7) 0.039(7)
C64' 0.150(7) 0.175(8) 0.144(8) 0.023(7) 0.074(7) 0.042(7)
C65' 0.145(7) 0.183(9) 0.157(9) 0.015(8) 0.075(7) 0.028(7)
C66' 0.113(9) 0.164(11) 0.148(10) 0.024(10) 0.063(9) 0.031(8)

loop_
_atom_type_symbol
_atom_type_description
_atom_type_scat_dispersion_real
_atom_type_scat_dispersion_imag
_atom_type_scat_source
C C 0.0033 0.0016 'International Tables Vol C Tables 4.2.6.8 and 6.1.1.4'
H H 0.0000 0.0000 'International Tables Vol C Tables 4.2.6.8 and 6.1.1.4'
N N 0.0061 0.0033 'International Tables Vol C Tables 4.2.6.8 and 6.1.1.4'
O O 0.0106 0.0060 'International Tables Vol C Tables 4.2.6.8 and 6.1.1.4'
Sn Sn -0.6537 1.4246 'International Tables Vol C Tables 4.2.6.8 and 6.1.1.4'

loop_
_geom_angle_atom_site_label_1
_geom_angle_atom_site_label_2
_geom_angle_atom_site_label_3
_geom_angle
C22 Sn1 C37 105.65(12)
C22 Sn1 C59 106.44(13)
C37 Sn1 C59 120.24(13)
C22 Sn1 C1 135.16(13)
C37 Sn1 C1 105.71(12)
C59 Sn1 C1 84.03(12)
C59 N1 C52 115.8(3)
C60 O2 C61 115.4(3)
C2 C1 C13 103.2(3)
C2 C1 C52 117.0(3)
C13 C1 C52 113.9(3)
C2 C1 Sn1 118.2(2)
C13 C1 Sn1 110.2(2)
C52 C1 Sn1 94.8(2)
C3 C2 C7 119.5(3)
C3 C2 C1 130.9(3)
C7 C2 C1 109.5(3)
C2 C3 C4 120.6(3)
C5 C4 C3 118.1(3)
C5 C4 C14 121.1(3)
C3 C4 C14 120.8(3)
C6 C5 C4 122.2(4)
C5 C6 C7 119.3(4)
C6 C7 C2 120.1(3)
C6 C7 C8 130.8(4)
C2 C7 C8 108.8(3)
C9 C8 C13 119.9(3)
C9 C8 C7 131.3(4)
C13 C8 C7 108.5(3)
C10 C9 C8 118.9(4)
C9 C10 C11 122.6(4)
C12 C11 C10 117.7(3)
C12 C11 C18 122.5(4)
C10 C11 C18 119.8(3)
C11 C12 C13 120.9(4)
C12 C13 C8 120.0(3)
C12 C13 C1 130.2(3)
C8 C13 C1 109.7(3)
C16' C14 C15 128.6(6)
C16' C14 C4 116.8(5)
C15 C14 C4 114.6(4)
C16' C14 C17 56.7(7)
C15 C14 C17 110.6(6)
C4 C14 C17 106.0(4)
C16' C14 C15' 109.6(8)
C15 C14 C15' 47.9(6)
C4 C14 C15' 109.9(4)
C17 C14 C15' 143.6(5)
C16' C14 C16 49.4(6)
C15 C14 C16 110.8(6)
C4 C14 C16 108.4(4)
C17 C14 C16 106.0(6)
C15' C14 C16 67.9(6)
C16' C14 C17' 108.7(8)
C15 C14 C17' 57.1(6)
C4 C14 C17' 106.6(4)
C17 C14 C17' 58.7(6)
C15' C14 C17' 104.5(8)
C16 C14 C17' 144.6(5)
C19 C18 C11 111.8(3)
C19 C18 C20 108.4(4)
C11 C18 C20 109.7(3)
C19 C18 C21 108.8(3)
C11 C18 C21 109.0(3)
C20 C18 C21 109.2(3)
C23 C22 C27 120.1(3)
C23 C22 Sn1 118.0(3)
C27 C22 Sn1 121.8(3)
C22 C23 C24 118.2(3)
C22 C23 C28 124.3(3)
C24 C23 C28 117.5(3)
C25 C24 C23 122.8(4)
C24 C25 C26 117.8(3)
C24 C25 C31 121.1(4)
C26 C25 C31 121.1(4)
C25 C26 C27 122.1(4)
C26 C27 C22 118.9(4)
C26 C27 C34 118.4(3)
C22 C27 C34 122.7(3)
C30 C28 C29 109.5(3)
C30 C28 C23 113.6(3)
C29 C28 C23 111.5(3)
C33 C31 C25 111.5(3)
C33 C31 C32 111.0(4)
C25 C31 C32 110.7(4)
C27 C34 C36 111.3(4)
C27 C34 C35 112.9(4)
C36 C34 C35 110.9(4)
C42 C37 C38 119.1(3)
C42 C37 Sn1 124.8(2)
C38 C37 Sn1 116.0(2)
C39 C38 C37 118.4(3)
C39 C38 C43 118.5(3)
C37 C38 C43 123.1(3)
C40 C39 C38 123.3(4)
C39 C40 C41 117.3(3)
C39 C40 C46 121.4(4)
C41 C40 C46 121.2(4)
C40 C41 C42 122.2(4)
C41 C42 C37 119.6(3)
C41 C42 C49 117.5(3)
C37 C42 C49 122.9(3)
C38 C43 C44 112.4(3)
C38 C43 C45 112.3(3)
C44 C43 C45 109.7(3)
C48 C46 C40 114.0(4)
C48 C46 C47 109.6(4)
C40 C46 C47 110.3(4)
C42 C49 C51 113.5(3)
C42 C49 C50 112.3(3)
C51 C49 C50 110.1(3)
N1 C52 C53 109.3(3)
N1 C52 C1 108.5(3)
C53 C52 C1 115.4(3)
C58 C53 C54 118.0(3)
C58 C53 C52 122.8(3)
C54 C53 C52 119.2(3)
C55 C54 C53 121.0(4)
C56 C55 C54 120.1(4)
C55 C56 C57 119.9(4)
C56 C57 C58 119.8(4)
C53 C58 C57 121.1(4)
N1 C59 C60 111.7(3)
N1 C59 Sn1 103.0(2)
C60 C59 Sn1 106.4(2)
O1 C60 O2 121.9(3)
O1 C60 C59 127.9(4)
O2 C60 C59 110.2(3)
C64 C63 C62 108.8(15)
C63 C64 C65 92.6(13)
C64 C65 C66 89.5(13)
C64' C63' C62' 98.8(13)
C63' C64' C65' 104.3(14)
C64' C65' C66' 82.8(11)

loop_
_geom_bond_atom_site_label_1
_geom_bond_atom_site_label_2
_geom_bond_distance
Sn1 C22 2.177(3)
Sn1 C37 2.178(3)
Sn1 C59 2.230(3)
Sn1 C1 2.262(3)
N1 C59 1.460(4)
N1 C52 1.474(4)
O1 C60 1.201(4)
O2 C60 1.354(4)
O2 C61 1.446(4)
C1 C2 1.502(5)
C1 C13 1.516(5)
C1 C52 1.573(4)
C2 C3 1.395(5)
C2 C7 1.409(5)
C3 C4 1.400(5)
C4 C5 1.396(5)
C4 C14 1.535(5)
C5 C6 1.381(5)
C6 C7 1.385(5)
C7 C8 1.466(5)
C8 C9 1.388(5)
C8 C13 1.401(5)
C9 C10 1.382(5)
C10 C11 1.401(5)
C11 C12 1.388(5)
C11 C18 1.539(5)
C12 C13 1.396(5)
C14 C16' 1.463(9)
C14 C15 1.467(8)
C14 C17 1.558(8)
C14 C15' 1.568(10)
C14 C16 1.569(8)
C14 C17' 1.585(10)
C18 C19 1.527(6)
C18 C20 1.540(5)
C18 C21 1.542(5)
C22 C23 1.402(5)
C22 C27 1.404(5)
C23 C24 1.408(5)
C23 C28 1.532(5)
C24 C25 1.377(5)
C25 C26 1.384(5)
C25 C31 1.531(5)
C26 C27 1.402(5)
C27 C34 1.514(5)
C28 C30 1.530(5)
C28 C29 1.531(5)
C31 C33 1.516(6)
C31 C32 1.532(6)
C34 C36 1.527(6)
C34 C35 1.531(6)
C37 C42 1.410(5)
C37 C38 1.425(4)
C38 C39 1.398(5)
C38 C43 1.517(5)
C39 C40 1.387(5)
C40 C41 1.391(5)
C40 C46 1.522(5)
C41 C42 1.402(5)
C42 C49 1.517(5)
C43 C44 1.529(5)
C43 C45 1.542(5)
C46 C48 1.518(7)
C46 C47 1.532(7)
C49 C51 1.520(6)
C49 C50 1.530(5)
C52 C53 1.518(4)
C53 C58 1.379(5)
C53 C54 1.390(5)
C54 C55 1.386(5)
C55 C56 1.366(6)
C56 C57 1.379(6)
C57 C58 1.391(5)
C59 C60 1.492(5)
C62 C63 1.500(15)
C63 C64 1.491(15)
C64 C65 1.579(15)
C65 C66 1.588(16)
C62' C63' 1.541(16)
C63' C64' 1.469(14)
C64' C65' 1.566(15)
C65' C66' 1.627(15)
